data_7232543
loop_
_publ_author_name
'Chen, Shaojin'
'Zhang, Wenxuan'
'Liu, Wei'
'Ge, Zhaohai'
'Wang, Kun-Peng'
'Gan, Li-Hua'
'Hu, Zhi-Qiang'

_publ_section_title
;
 Binaphthanol-based organic fluorophores with color tunability and their
 optical properties
;
_journal_issue 17
_journal_name_full CrystEngComm
_journal_page_first 2809
_journal_paper_doi 10.1039/C9CE00170K
_journal_volume 21
_journal_year 2019
_chemical_formula_moiety 'C36 H32 N6 O4'
_chemical_formula_sum 'C36 H32 N6 O4'
_chemical_formula_weight 612.67
_space_group_crystal_system triclinic
_space_group_IT_number 2
_space_group_name_Hall '-P 1'
_space_group_name_H-M_alt 'P -1'
_symmetry_space_group_name_Hall '-P 1'
_symmetry_space_group_name_H-M 'P -1'
_atom_sites_solution_hydrogens geom
_audit_creation_date 2018-11-26
_audit_creation_method
;
Olex2 1.2
(compiled 2018.05.29 svn.r3508 for OlexSys, GUI svn.r5506)
;
_audit_update_record
;
2018-12-20 deposited with the CCDC.    2019-03-25 downloaded from the CCDC.
;
_cell_angle_alpha 70.316(2)
_cell_angle_beta 88.607(2)
_cell_angle_gamma 80.167(2)
_cell_formula_units_Z 2
_cell_length_a 9.3936(3)
_cell_length_b 13.3227(4)
_cell_length_c 14.5610(4)
_cell_measurement_reflns_used 16354
_cell_measurement_temperature 169.98(10)
_cell_measurement_theta_max 75.2940
_cell_measurement_theta_min 3.2650
_cell_volume 1689.51(9)
_computing_cell_refinement 'CrysAlisPro 1.171.40.14e (Rigaku OD, 2018)'
_computing_data_collection 'CrysAlisPro 1.171.40.14e (Rigaku OD, 2018)'
_computing_data_reduction 'CrysAlisPro 1.171.40.14e (Rigaku OD, 2018)'
_computing_molecular_graphics 'Olex2 (Dolomanov et al., 2009)'
_computing_publication_material 'Olex2 (Dolomanov et al., 2009)'
_computing_structure_refinement 'ShelXL (Sheldrick, 2015)'
_computing_structure_solution 'SHELXT 2014/5 (Sheldrick, 2014)'
_diffrn_ambient_environment N~2~
_diffrn_ambient_temperature 169.98(10)
_diffrn_detector 'CCD plate'
_diffrn_detector_type HyPix
_diffrn_measured_fraction_theta_full 0.996
_diffrn_measured_fraction_theta_max 0.952
_diffrn_measurement_details
;
List of Runs (angles in degrees, time in seconds):

  # Type    Start    End  Width  t~exp~   \w     \q     \k     \f   Frames
#--------------------------------------------------------------------------
  1  \w    -83.00  -8.00   0.50    0.50    --  -47.32 112.00 -56.00  150
  2  \w     39.00  70.00   0.50    0.50    --   47.32-112.00-149.00   62
  3  \w   -124.00 -92.00   0.50    0.80    --  -99.00-112.00-149.00   64
  4  \w   -112.00 -86.00   0.50    0.80    --  -99.00 112.00 -56.00   52
  5  \w    103.00 128.00   0.50    0.80    --  103.25 112.00 -56.00   50
  6  \w     32.00 108.00   0.50    0.80    --  103.25-112.00-149.00  152
  7  \w   -115.00 -32.00   0.50    0.50    --  -47.32 -57.00-180.00  166
  8  \w   -113.00 -85.00   0.50    0.50    --  -47.32-125.00   0.00   56
  9  \w    -62.00  25.00   0.50    0.50    --  -47.32  57.00 -30.00  174
 10  \w   -117.00 -44.00   0.50    0.50    --  -47.32 -57.00  30.00  146
 11  \w     31.00  77.00   0.50    0.50    --   47.32-125.00-180.00   92
 12  \w   -155.00 -87.00   0.50    0.80    --  -99.00 -15.00 -30.00  136
 13  \w   -112.00 -85.00   0.50    0.80    --  -99.00  45.00 150.00   54
 14  \w   -102.00 -62.00   0.50    0.80    --  -99.00  61.00-180.00   80
 15  \w   -117.00 -26.00   0.50    0.80    --  -99.00 125.00 -60.00  182
 16  \w   -101.00 -26.00   0.50    0.80    --  -99.00  61.00 -60.00  150
 17  \w   -165.00 -87.00   0.50    0.80    --  -99.00 -30.00 -90.00  156
 18  \w     75.00 113.00   0.50    0.80    --  103.25 -30.00 -60.00   76
 19  \w     28.00  54.00   0.50    0.80    --  103.25 -30.00 -60.00   52
 20  \w     37.00 106.00   0.50    0.80    --  103.25 -77.00  60.00  138
 21  \w     91.00 169.00   0.50    0.80    --  103.25  30.00 120.00  156
 22  \w     78.00 166.00   0.50    0.80    --  103.25 125.00   0.00  176
 23  \w     38.00  63.00   0.50    0.80    --  103.25 -94.00 -60.00   50
 24  \w     91.00 168.00   0.50    0.80    --  103.25  45.00-150.00  154
 25  \w     31.00 114.00   0.50    0.80    --  103.25-125.00  60.00  166
 26  \w     74.00 116.00   0.50    0.80    --  103.25 -30.00 150.00   84
 27  \w     31.00 117.00   0.50    0.80    --  103.25-125.00-150.00  172
;
_diffrn_measurement_device 'four-circle diffractometer'
_diffrn_measurement_device_type 'XtaLAB Synergy R, HyPix'
_diffrn_measurement_method '\w scans'
_diffrn_orient_matrix_type 'CrysAlisPro convention (1999,Acta A55,543-557)'
_diffrn_orient_matrix_UB_11 0.1081437000
_diffrn_orient_matrix_UB_12 -0.0869356000
_diffrn_orient_matrix_UB_13 -0.0251496000
_diffrn_orient_matrix_UB_21 -0.0546155000
_diffrn_orient_matrix_UB_22 0.0494019000
_diffrn_orient_matrix_UB_23 -0.1074256000
_diffrn_orient_matrix_UB_31 0.1142881000
_diffrn_orient_matrix_UB_32 0.0744849000
_diffrn_orient_matrix_UB_33 -0.0216737000
_diffrn_radiation_monochromator mirror
_diffrn_radiation_probe x-ray
_diffrn_radiation_type CuK\a
_diffrn_radiation_wavelength 1.54178
_diffrn_reflns_av_R_equivalents 0.0155
_diffrn_reflns_av_unetI/netI 0.0134
_diffrn_reflns_Laue_measured_fraction_full 0.996
_diffrn_reflns_Laue_measured_fraction_max 0.952
_diffrn_reflns_limit_h_max 11
_diffrn_reflns_limit_h_min -10
_diffrn_reflns_limit_k_max 16
_diffrn_reflns_limit_k_min -16
_diffrn_reflns_limit_l_max 18
_diffrn_reflns_limit_l_min -18
_diffrn_reflns_number 18961
_diffrn_reflns_point_group_measured_fraction_full 0.996
_diffrn_reflns_point_group_measured_fraction_max 0.952
_diffrn_reflns_theta_full 67.679
_diffrn_reflns_theta_max 75.473
_diffrn_reflns_theta_min 3.225
_diffrn_source 'Rotating-anode X-ray tube'
_diffrn_source_type 'PhotonJet R (Cu) X-ray Source'
_exptl_absorpt_coefficient_mu 0.652
_exptl_absorpt_correction_T_max 1.00000
_exptl_absorpt_correction_T_min 0.86106
_exptl_absorpt_correction_type multi-scan
_exptl_absorpt_process_details
;
CrysAlisPro 1.171.40.14e (Rigaku Oxford Diffraction, 2018)
Empirical absorption correction using spherical harmonics,
 implemented in SCALE3 ABSPACK scaling algorithm.
;
_exptl_crystal_colour red
_exptl_crystal_colour_primary red
_exptl_crystal_density_diffrn 1.204
_exptl_crystal_description block
_exptl_crystal_F_000 644
_exptl_crystal_size_max 0.312
_exptl_crystal_size_mid 0.305
_exptl_crystal_size_min 0.213
_refine_diff_density_max 0.679
_refine_diff_density_min -0.273
_refine_diff_density_rms 0.048
_refine_ls_extinction_method none
_refine_ls_goodness_of_fit_ref 1.047
_refine_ls_hydrogen_treatment constr
_refine_ls_matrix_type full
_refine_ls_number_parameters 421
_refine_ls_number_reflns 6677
_refine_ls_number_restraints 0
_refine_ls_restrained_S_all 1.047
_refine_ls_R_factor_all 0.0488
_refine_ls_R_factor_gt 0.0455
_refine_ls_shift/su_max 0.001
_refine_ls_shift/su_mean 0.000
_refine_ls_structure_factor_coef Fsqd
_refine_ls_weighting_details 'w=1/[\s^2^(Fo^2^)+(0.0680P)^2^+0.7341P] where P=(Fo^2^+2Fc^2^)/3'
_refine_ls_weighting_scheme calc
_refine_ls_wR_factor_gt 0.1253
_refine_ls_wR_factor_ref 0.1311
_reflns_Friedel_coverage 0.000
_reflns_number_gt 6224
_reflns_number_total 6677
_reflns_threshold_expression 'I > 2\s(I)'
_cod_data_source_file c9ce00170k2.cif
_cod_data_source_block tx126_sq
_cod_depositor_comments 'Adding full bibliography for 7232543.cif.'
_cod_database_code 7232543
_shelx_shelxl_version_number 2017/1
_chemical_oxdiff_formula CHNO
_shelx_space_group_comment
;
The symmetry employed for this shelxl refinement is uniquely defined
by the following loop, which should always be used as a source of
symmetry information in preference to the above space-group names.
They are only intended as comments.
;
_reflns_odcompleteness_completeness 99.78
_reflns_odcompleteness_iscentric 1
_reflns_odcompleteness_theta 66.97
_olex2_refinement_description
;
1. Fixed Uiso
 At 1.2 times of:
  All C(H) groups, All C(H,H) groups
 At 1.5 times of:
  All C(H,H,H) groups
2.a Secondary CH2 refined with riding coordinates:
 C11(H11A,H11B), C29(H29A,H29B)
2.b Aromatic/amide H refined with riding coordinates:
 C4(H4), C6(H6), C7(H7), C9(H9), C13(H13), C22(H22), C24(H24), C25(H25),
 C27(H27), C31(H31)
2.c Idealised Me refined as rotating group:
 C12(H12A,H12B,H12C), C17(H17A,H17B,H17C), C18(H18A,H18B,H18C), C30(H30A,H30B,
 H30C), C35(H35A,H35B,H35C), C36(H36A,H36B,H36C)
;
_olex2_submission_special_instructions 'No special instructions were received'
_oxdiff_exptl_absorpt_empirical_details
;
Empirical correction (ABSPACK) includes:
- Absorption correction using spherical harmonics
- Frame scaling
;
_oxdiff_exptl_absorpt_empirical_full_max 2.962
_oxdiff_exptl_absorpt_empirical_full_min 0.557

loop_
_space_group_symop_operation_xyz
'x, y, z'
'-x, -y, -z'

loop_
_atom_site_label
_atom_site_type_symbol
_atom_site_fract_x
_atom_site_fract_y
_atom_site_fract_z
_atom_site_U_iso_or_equiv
_atom_site_adp_type
_atom_site_occupancy
_atom_site_site_symmetry_order
_atom_site_calc_flag
_atom_site_refinement_flags_posn
O1 O 0.15146(11) 0.56691(8) 0.67645(6) 0.0296(2) Uani 1 1 d .
O2 O -0.09968(12) 0.61840(10) 0.65304(9) 0.0426(3) Uani 1 1 d .
O3 O 0.50117(10) 0.57781(7) 0.68127(7) 0.0286(2) Uani 1 1 d .
O4 O 0.59382(13) 0.46783(10) 0.59013(9) 0.0465(3) Uani 1 1 d .
N1 N -0.1400(2) 0.21676(13) 0.84094(12) 0.0602(5) Uani 1 1 d .
N2 N 0.03570(16) 0.27298(11) 1.08741(9) 0.0412(3) Uani 1 1 d .
N3 N 0.53223(16) 0.77476(12) 0.98448(10) 0.0424(3) Uani 1 1 d .
N4 N 0.90878(16) 0.64525(14) 0.37675(12) 0.0504(4) Uani 1 1 d .
N5 N 0.5188(2) 0.88492(19) 0.27330(12) 0.0819(7) Uani 1 1 d .
N6 N -0.06106(13) 1.03153(9) 0.67398(9) 0.0320(3) Uani 1 1 d .
C1 C 0.26664(13) 0.64527(10) 0.77357(9) 0.0232(3) Uani 1 1 d .
C2 C 0.18660(14) 0.57117(10) 0.76682(9) 0.0243(3) Uani 1 1 d .
C3 C 0.14773(14) 0.48741(10) 0.85070(9) 0.0262(3) Uani 1 1 d .
C4 C 0.19699(15) 0.48337(11) 0.94151(9) 0.0276(3) Uani 1 1 d .
H4 H 0.174624 0.429682 0.997152 0.033 Uiso 1 1 calc R
C5 C 0.27858(14) 0.55710(10) 0.95162(9) 0.0262(3) Uani 1 1 d .
C6 C 0.33006(16) 0.55097(12) 1.04478(10) 0.0314(3) Uani 1 1 d .
H6 H 0.307883 0.496673 1.100008 0.038 Uiso 1 1 calc R
C7 C 0.41039(16) 0.62187(12) 1.05535(10) 0.0333(3) Uani 1 1 d .
H7 H 0.441093 0.616055 1.117462 0.040 Uiso 1 1 calc R
C8 C 0.44870(15) 0.70577(12) 0.97205(10) 0.0311(3) Uani 1 1 d .
C9 C 0.40076(15) 0.71243(11) 0.87994(10) 0.0274(3) Uani 1 1 d .
H9 H 0.426003 0.765847 0.825161 0.033 Uiso 1 1 calc R
C10 C 0.31559(14) 0.64085(10) 0.86766(9) 0.0237(3) Uani 1 1 d .
C11 C 0.03467(17) 0.64358(13) 0.62047(10) 0.0363(3) Uani 1 1 d .
H11A H 0.041490 0.714395 0.623098 0.044 Uiso 1 1 calc R
H11B H 0.042448 0.647280 0.552895 0.044 Uiso 1 1 calc R
C12 C -0.1653(2) 0.67077(16) 0.71745(13) 0.0482(4) Uani 1 1 d .
H12A H -0.173918 0.747716 0.686884 0.072 Uiso 1 1 calc GR
H12B H -0.106885 0.647619 0.776464 0.072 Uiso 1 1 calc GR
H12C H -0.259669 0.652424 0.732593 0.072 Uiso 1 1 calc GR
C13 C 0.06397(15) 0.41319(11) 0.83502(10) 0.0291(3) Uani 1 1 d .
H13 H 0.043249 0.424085 0.769893 0.035 Uiso 1 1 calc R
C14 C 0.01041(16) 0.32977(11) 0.90027(10) 0.0300(3) Uani 1 1 d .
C15 C -0.07252(19) 0.26732(12) 0.86625(11) 0.0400(4) Uani 1 1 d .
C16 C 0.02554(16) 0.29788(11) 1.00415(10) 0.0310(3) Uani 1 1 d .
C17 C 0.5861(2) 0.85190(16) 0.90064(13) 0.0492(4) Uani 1 1 d .
H17A H 0.631897 0.815004 0.858472 0.074 Uiso 1 1 calc GR
H17B H 0.655079 0.885407 0.922293 0.074 Uiso 1 1 calc GR
H17C H 0.507121 0.906308 0.865683 0.074 Uiso 1 1 calc GR
C18 C 0.5575(2) 0.78124(16) 1.08028(13) 0.0508(4) Uani 1 1 d .
H18A H 0.467647 0.784724 1.112886 0.076 Uiso 1 1 calc GR
H18B H 0.597635 0.844961 1.073116 0.076 Uiso 1 1 calc GR
H18C H 0.623827 0.718325 1.118098 0.076 Uiso 1 1 calc GR
C19 C 0.31770(14) 0.72286(10) 0.68306(9) 0.0230(3) Uani 1 1 d .
C20 C 0.43413(14) 0.68394(10) 0.63839(9) 0.0243(3) Uani 1 1 d .
C21 C 0.49231(14) 0.75060(11) 0.55171(9) 0.0262(3) Uani 1 1 d .
C22 C 0.42889(14) 0.85887(11) 0.51450(9) 0.0272(3) Uani 1 1 d .
H22 H 0.465390 0.903922 0.458776 0.033 Uiso 1 1 calc R
C23 C 0.31161(14) 0.90203(10) 0.55856(9) 0.0254(3) Uani 1 1 d .
C24 C 0.24755(15) 1.01315(11) 0.51950(10) 0.0293(3) Uani 1 1 d .
H24 H 0.288062 1.058446 0.465891 0.035 Uiso 1 1 calc R
C25 C 0.12910(16) 1.05477(11) 0.55830(10) 0.0302(3) Uani 1 1 d .
H25 H 0.090616 1.127988 0.531276 0.036 Uiso 1 1 calc R
C26 C 0.06191(14) 0.98776(10) 0.64046(9) 0.0260(3) Uani 1 1 d .
C27 C 0.12719(14) 0.87896(10) 0.68250(9) 0.0253(3) Uani 1 1 d .
H27 H 0.088123 0.835095 0.737715 0.030 Uiso 1 1 calc R
C28 C 0.25041(14) 0.83466(10) 0.64306(9) 0.0230(3) Uani 1 1 d .
C29 C 0.47325(16) 0.50198(12) 0.63530(12) 0.0359(3) Uani 1 1 d .
H29A H 0.443955 0.439727 0.684171 0.043 Uiso 1 1 calc R
H29B H 0.394275 0.536051 0.587327 0.043 Uiso 1 1 calc R
C30 C 0.7051(2) 0.40102(16) 0.65941(18) 0.0616(5) Uani 1 1 d .
H30A H 0.786476 0.378008 0.625770 0.092 Uiso 1 1 calc GR
H30B H 0.669444 0.338773 0.701911 0.092 Uiso 1 1 calc GR
H30C H 0.734204 0.441255 0.697212 0.092 Uiso 1 1 calc GR
C31 C 0.61850(15) 0.70459(11) 0.51138(10) 0.0281(3) Uani 1 1 d .
H31 H 0.675964 0.644002 0.554641 0.034 Uiso 1 1 calc R
C32 C 0.66388(15) 0.73825(12) 0.41883(10) 0.0318(3) Uani 1 1 d .
C33 C 0.79950(16) 0.68568(13) 0.39526(11) 0.0353(3) Uani 1 1 d .
C34 C 0.5832(2) 0.82123(16) 0.33887(12) 0.0485(4) Uani 1 1 d .
C35 C -0.12163(17) 1.14611(11) 0.63256(12) 0.0354(3) Uani 1 1 d .
H35A H -0.050272 1.188245 0.636729 0.053 Uiso 1 1 calc GR
H35B H -0.204478 1.162497 0.668210 0.053 Uiso 1 1 calc GR
H35C H -0.150088 1.163171 0.565398 0.053 Uiso 1 1 calc GR
C36 C -0.14460(18) 0.96504(13) 0.74718(12) 0.0401(4) Uani 1 1 d .
H36A H -0.154986 0.902452 0.731001 0.060 Uiso 1 1 calc GR
H36B H -0.238430 1.006061 0.749240 0.060 Uiso 1 1 calc GR
H36C H -0.095772 0.942534 0.809833 0.060 Uiso 1 1 calc GR

loop_
_atom_site_aniso_label
_atom_site_aniso_U_11
_atom_site_aniso_U_22
_atom_site_aniso_U_33
_atom_site_aniso_U_23
_atom_site_aniso_U_13
_atom_site_aniso_U_12
O1 0.0359(5) 0.0315(5) 0.0207(4) -0.0068(4) 0.0003(4) -0.0086(4)
O2 0.0358(6) 0.0489(6) 0.0484(6) -0.0221(5) -0.0044(5) -0.0091(5)
O3 0.0327(5) 0.0247(5) 0.0240(5) -0.0058(4) 0.0011(4) 0.0016(4)
O4 0.0521(7) 0.0435(6) 0.0445(6) -0.0204(5) 0.0084(5) 0.0008(5)
N1 0.0903(13) 0.0444(8) 0.0470(9) -0.0059(7) -0.0156(8) -0.0313(9)
N2 0.0564(8) 0.0342(7) 0.0297(7) -0.0035(5) 0.0042(6) -0.0144(6)
N3 0.0539(8) 0.0477(8) 0.0311(7) -0.0127(6) 0.0011(6) -0.0245(6)
N4 0.0391(8) 0.0666(10) 0.0579(9) -0.0365(8) 0.0176(7) -0.0126(7)
N5 0.0896(14) 0.0926(14) 0.0328(8) -0.0028(9) 0.0088(8) 0.0276(12)
N6 0.0349(6) 0.0240(6) 0.0317(6) -0.0052(5) 0.0061(5) 0.0000(5)
C1 0.0240(6) 0.0204(6) 0.0211(6) -0.0035(5) 0.0030(5) -0.0006(5)
C2 0.0262(6) 0.0249(6) 0.0188(6) -0.0048(5) 0.0013(5) -0.0017(5)
C3 0.0292(6) 0.0225(6) 0.0238(6) -0.0043(5) 0.0030(5) -0.0041(5)
C4 0.0327(7) 0.0240(6) 0.0210(6) -0.0009(5) 0.0037(5) -0.0054(5)
C5 0.0288(6) 0.0253(6) 0.0208(6) -0.0042(5) 0.0027(5) -0.0026(5)
C6 0.0375(7) 0.0331(7) 0.0201(6) -0.0037(5) 0.0039(5) -0.0078(6)
C7 0.0387(8) 0.0405(8) 0.0207(6) -0.0094(6) -0.0001(5) -0.0089(6)
C8 0.0325(7) 0.0336(7) 0.0276(7) -0.0103(6) 0.0019(5) -0.0067(6)
C9 0.0307(7) 0.0264(6) 0.0229(6) -0.0052(5) 0.0039(5) -0.0058(5)
C10 0.0249(6) 0.0213(6) 0.0211(6) -0.0043(5) 0.0025(5) 0.0000(5)
C11 0.0407(8) 0.0387(8) 0.0240(7) -0.0016(6) -0.0065(6) -0.0097(6)
C12 0.0460(9) 0.0544(10) 0.0443(9) -0.0183(8) -0.0037(7) -0.0043(8)
C13 0.0337(7) 0.0262(6) 0.0253(6) -0.0064(5) 0.0017(5) -0.0047(5)
C14 0.0362(7) 0.0242(6) 0.0284(7) -0.0064(5) 0.0023(5) -0.0070(5)
C15 0.0565(10) 0.0302(7) 0.0310(7) -0.0034(6) -0.0004(7) -0.0152(7)
C16 0.0360(7) 0.0227(6) 0.0318(8) -0.0044(5) 0.0036(6) -0.0088(5)
C17 0.0563(10) 0.0536(10) 0.0430(9) -0.0126(8) 0.0034(8) -0.0314(9)
C18 0.0653(12) 0.0567(11) 0.0390(9) -0.0201(8) -0.0045(8) -0.0246(9)
C19 0.0255(6) 0.0242(6) 0.0184(6) -0.0055(5) 0.0010(5) -0.0052(5)
C20 0.0259(6) 0.0245(6) 0.0205(6) -0.0054(5) -0.0007(5) -0.0034(5)
C21 0.0256(6) 0.0311(7) 0.0213(6) -0.0076(5) 0.0029(5) -0.0061(5)
C22 0.0290(7) 0.0298(7) 0.0201(6) -0.0032(5) 0.0042(5) -0.0096(5)
C23 0.0286(6) 0.0247(6) 0.0211(6) -0.0046(5) 0.0016(5) -0.0067(5)
C24 0.0343(7) 0.0248(6) 0.0253(6) -0.0021(5) 0.0034(5) -0.0090(5)
C25 0.0369(7) 0.0206(6) 0.0294(7) -0.0040(5) 0.0013(5) -0.0041(5)
C26 0.0286(6) 0.0249(6) 0.0244(6) -0.0081(5) 0.0001(5) -0.0047(5)
C27 0.0298(6) 0.0232(6) 0.0205(6) -0.0041(5) 0.0033(5) -0.0054(5)
C28 0.0253(6) 0.0236(6) 0.0196(6) -0.0056(5) -0.0001(5) -0.0061(5)
C29 0.0358(8) 0.0302(7) 0.0430(8) -0.0151(6) 0.0033(6) -0.0035(6)
C30 0.0472(10) 0.0454(10) 0.0922(16) -0.0323(11) -0.0059(10) 0.0123(8)
C31 0.0276(7) 0.0301(7) 0.0268(6) -0.0091(5) 0.0033(5) -0.0074(5)
C32 0.0314(7) 0.0373(7) 0.0278(7) -0.0117(6) 0.0077(5) -0.0087(6)
C33 0.0362(8) 0.0424(8) 0.0334(7) -0.0179(6) 0.0102(6) -0.0135(6)
C34 0.0521(10) 0.0576(10) 0.0264(8) -0.0088(7) 0.0116(7) 0.0031(8)
C35 0.0362(8) 0.0256(7) 0.0418(8) -0.0104(6) 0.0013(6) -0.0003(6)
C36 0.0401(8) 0.0336(8) 0.0384(8) -0.0052(6) 0.0139(6) -0.0004(6)

loop_
_atom_type_symbol
_atom_type_description
_atom_type_scat_dispersion_real
_atom_type_scat_dispersion_imag
_atom_type_scat_source
C C 0.0181 0.0091 'International Tables Vol C Tables 4.2.6.8 and 6.1.1.4'
H H 0.0000 0.0000 'International Tables Vol C Tables 4.2.6.8 and 6.1.1.4'
N N 0.0311 0.0180 'International Tables Vol C Tables 4.2.6.8 and 6.1.1.4'
O O 0.0492 0.0322 'International Tables Vol C Tables 4.2.6.8 and 6.1.1.4'

loop_
_geom_angle_atom_site_label_1
_geom_angle_atom_site_label_2
_geom_angle_atom_site_label_3
_geom_angle
C2 O1 C11 118.37(11)
C11 O2 C12 115.29(13)
C20 O3 C29 116.53(10)
C29 O4 C30 111.60(14)
C8 N3 C17 120.43(13)
C8 N3 C18 121.36(13)
C17 N3 C18 117.91(14)
C26 N6 C35 121.66(12)
C26 N6 C36 121.60(11)
C36 N6 C35 116.56(12)
C2 C1 C10 119.68(11)
C2 C1 C19 120.34(11)
C10 C1 C19 119.62(11)
O1 C2 C3 116.30(11)
C1 C2 O1 120.44(11)
C1 C2 C3 122.94(12)
C2 C3 C13 118.26(12)
C4 C3 C2 116.83(12)
C4 C3 C13 124.91(12)
C3 C4 H4 119.0
C5 C4 C3 122.08(12)
C5 C4 H4 119.0
C4 C5 C6 121.45(12)
C4 C5 C10 120.66(12)
C6 C5 C10 117.89(12)
C5 C6 H6 119.0
C7 C6 C5 121.91(12)
C7 C6 H6 119.0
C6 C7 H7 119.6
C6 C7 C8 120.82(13)
C8 C7 H7 119.6
N3 C8 C7 119.69(13)
N3 C8 C9 122.11(13)
C9 C8 C7 118.18(13)
C8 C9 H9 119.1
C8 C9 C10 121.81(12)
C10 C9 H9 119.1
C5 C10 C1 117.82(12)
C9 C10 C1 122.78(11)
C9 C10 C5 119.37(12)
O1 C11 H11A 109.0
O1 C11 H11B 109.0
O2 C11 O1 112.81(12)
O2 C11 H11A 109.0
O2 C11 H11B 109.0
H11A C11 H11B 107.8
O2 C12 H12A 109.5
O2 C12 H12B 109.5
O2 C12 H12C 109.5
H12A C12 H12B 109.5
H12A C12 H12C 109.5
H12B C12 H12C 109.5
C3 C13 H13 114.9
C14 C13 C3 130.27(13)
C14 C13 H13 114.9
C13 C14 C15 119.88(13)
C13 C14 C16 125.54(13)
C16 C14 C15 114.56(12)
N1 C15 C14 178.59(18)
N2 C16 C14 179.05(17)
N3 C17 H17A 109.5
N3 C17 H17B 109.5
N3 C17 H17C 109.5
H17A C17 H17B 109.5
H17A C17 H17C 109.5
H17B C17 H17C 109.5
N3 C18 H18A 109.5
N3 C18 H18B 109.5
N3 C18 H18C 109.5
H18A C18 H18B 109.5
H18A C18 H18C 109.5
H18B C18 H18C 109.5
C20 C19 C1 117.65(11)
C20 C19 C28 119.76(11)
C28 C19 C1 122.59(11)
O3 C20 C21 118.97(11)
C19 C20 O3 118.45(11)
C19 C20 C21 122.52(12)
C20 C21 C31 119.11(12)
C22 C21 C20 117.51(12)
C22 C21 C31 123.24(12)
C21 C22 H22 119.1
C21 C22 C23 121.75(12)
C23 C22 H22 119.1
C22 C23 C24 121.12(12)
C22 C23 C28 120.70(12)
C24 C23 C28 118.16(12)
C23 C24 H24 119.1
C25 C24 C23 121.74(12)
C25 C24 H24 119.1
C24 C25 H25 119.4
C24 C25 C26 121.13(12)
C26 C25 H25 119.4
N6 C26 C25 119.22(12)
N6 C26 C27 122.90(12)
C27 C26 C25 117.88(12)
C26 C27 H27 119.2
C26 C27 C28 121.53(12)
C28 C27 H27 119.2
C23 C28 C19 117.70(11)
C27 C28 C19 122.84(11)
C27 C28 C23 119.45(12)
O3 C29 H29A 109.3
O3 C29 H29B 109.3
O4 C29 O3 111.72(12)
O4 C29 H29A 109.3
O4 C29 H29B 109.3
H29A C29 H29B 107.9
O4 C30 H30A 109.5
O4 C30 H30B 109.5
O4 C30 H30C 109.5
H30A C30 H30B 109.5
H30A C30 H30C 109.5
H30B C30 H30C 109.5
C21 C31 H31 115.8
C32 C31 C21 128.37(13)
C32 C31 H31 115.8
C31 C32 C33 119.55(14)
C31 C32 C34 124.66(14)
C34 C32 C33 115.74(13)
N4 C33 C32 178.72(17)
N5 C34 C32 177.6(2)
N6 C35 H35A 109.5
N6 C35 H35B 109.5
N6 C35 H35C 109.5
H35A C35 H35B 109.5
H35A C35 H35C 109.5
H35B C35 H35C 109.5
N6 C36 H36A 109.5
N6 C36 H36B 109.5
N6 C36 H36C 109.5
H36A C36 H36B 109.5
H36A C36 H36C 109.5
H36B C36 H36C 109.5

loop_
_geom_bond_atom_site_label_1
_geom_bond_atom_site_label_2
_geom_bond_distance
O1 C2 1.3863(15)
O1 C11 1.4182(17)
O2 C11 1.3923(19)
O2 C12 1.419(2)
O3 C20 1.3805(15)
O3 C29 1.4464(18)
O4 C29 1.3827(18)
O4 C30 1.425(2)
N1 C15 1.147(2)
N2 C16 1.146(2)
N3 C8 1.363(2)
N3 C17 1.451(2)
N3 C18 1.454(2)
N4 C33 1.145(2)
N5 C34 1.142(2)
N6 C26 1.3590(17)
N6 C35 1.4551(17)
N6 C36 1.4482(19)
C1 C2 1.3683(19)
C1 C10 1.4349(18)
C1 C19 1.5021(17)
C2 C3 1.4387(17)
C3 C4 1.3924(19)
C3 C13 1.4407(19)
C4 H4 0.9300
C4 C5 1.391(2)
C5 C6 1.4227(19)
C5 C10 1.4329(17)
C6 H6 0.9300
C6 C7 1.354(2)
C7 H7 0.9300
C7 C8 1.433(2)
C8 C9 1.3947(19)
C9 H9 0.9300
C9 C10 1.4014(19)
C11 H11A 0.9700
C11 H11B 0.9700
C12 H12A 0.9600
C12 H12B 0.9600
C12 H12C 0.9600
C13 H13 0.9300
C13 C14 1.3592(19)
C14 C15 1.436(2)
C14 C16 1.430(2)
C17 H17A 0.9600
C17 H17B 0.9600
C17 H17C 0.9600
C18 H18A 0.9600
C18 H18B 0.9600
C18 H18C 0.9600
C19 C20 1.3737(18)
C19 C28 1.4384(17)
C20 C21 1.4344(18)
C21 C22 1.3873(19)
C21 C31 1.4444(18)
C22 H22 0.9300
C22 C23 1.3978(19)
C23 C24 1.4221(18)
C23 C28 1.4311(17)
C24 H24 0.9300
C24 C25 1.354(2)
C25 H25 0.9300
C25 C26 1.4363(19)
C26 C27 1.4031(18)
C27 H27 0.9300
C27 C28 1.4074(18)
C29 H29A 0.9700
C29 H29B 0.9700
C30 H30A 0.9600
C30 H30B 0.9600
C30 H30C 0.9600
C31 H31 0.9300
C31 C32 1.3524(19)
C32 C33 1.438(2)
C32 C34 1.429(2)
C35 H35A 0.9600
C35 H35B 0.9600
C35 H35C 0.9600
C36 H36A 0.9600
C36 H36B 0.9600
C36 H36C 0.9600
